data_4122782
loop_
_publ_author_name
'Barrett, Seth M.'
'Pitman, Catherine L.'
'Walden, Andrew G.'
'Miller, Alexander J. M.'

_publ_section_title
;
 Photoswitchable hydride transfer from iridium to 1-methylnicotinamide
 rationalized by thermochemical cycles.
;
_journal_issue 42
_journal_name_full 'Journal of the American Chemical Society'
_journal_page_first 14718
_journal_page_last 14721
_journal_paper_doi 10.1021/ja508762g
_journal_volume 136
_journal_year 2014
_chemical_formula_moiety 'C42 H50 Ir2 N5, 3(F6 P), 2(C2 H3 N)'
_chemical_formula_sum 'C46 H56 F18 Ir2 N7 P3'
_chemical_formula_weight 1526.28
_chemical_name_systematic
;
 ?
;
_space_group_crystal_system orthorhombic
_space_group_IT_number 33
_space_group_name_Hall 'P 2c -2n'
_space_group_name_H-M_alt 'P n a 21'
_symmetry_space_group_name_Hall 'P 2c -2n'
_symmetry_space_group_name_H-M 'P n a 21'
_atom_sites_solution_hydrogens geom
_atom_sites_solution_primary direct
_audit_creation_date 2014-08-15
_audit_creation_method
;
Olex2 1.2
(compiled 2014.07.22 svn.r2960 for OlexSys, GUI svn.r4862)
;
_cell_angle_alpha 90
_cell_angle_beta 90
_cell_angle_gamma 90
_cell_formula_units_Z 4
_cell_length_a 25.1101(3)
_cell_length_b 11.0118(2)
_cell_length_c 19.22650(10)
_cell_measurement_reflns_used 9910
_cell_measurement_temperature 100(2)
_cell_measurement_theta_max 70.11
_cell_measurement_theta_min 3.52
_cell_volume 5316.27(12)
_computing_cell_refinement 'SAINT v8.34A (Bruker, 2013)'
_computing_data_reduction 'SAINT v8.34A (Bruker, 2013)'
_computing_molecular_graphics 'Olex2 (Dolomanov et al., 2009)'
_computing_publication_material 'Olex2 (Dolomanov et al., 2009)'
_computing_structure_refinement 'ShelXL (Sheldrick, 2008)'
_computing_structure_solution 'ShelXS (Sheldrick, 2008)'
_diffrn_ambient_temperature 100.15
_diffrn_measured_fraction_theta_full 0.989
_diffrn_measured_fraction_theta_max 0.988
_diffrn_measurement_device_type 'Bruker APEX-II CCD'
_diffrn_measurement_method '\f and \w scans'
_diffrn_radiation_type CuK\a
_diffrn_radiation_wavelength 1.54178
_diffrn_reflns_av_R_equivalents 0.0560
_diffrn_reflns_av_unetI/netI 0.0394
_diffrn_reflns_Laue_measured_fraction_full 0.989
_diffrn_reflns_Laue_measured_fraction_max 0.988
_diffrn_reflns_limit_h_max 29
_diffrn_reflns_limit_h_min -24
_diffrn_reflns_limit_k_max 13
_diffrn_reflns_limit_k_min -13
_diffrn_reflns_limit_l_max 23
_diffrn_reflns_limit_l_min -23
_diffrn_reflns_number 58370
_diffrn_reflns_point_group_measured_fraction_full 0.991
_diffrn_reflns_point_group_measured_fraction_max 0.990
_diffrn_reflns_theta_full 67.679
_diffrn_reflns_theta_max 70.117
_diffrn_reflns_theta_min 3.520
_diffrn_standards_number 0
_exptl_absorpt_coefficient_mu 11.345
_exptl_absorpt_correction_T_max 0.6888
_exptl_absorpt_correction_T_min 0.2643
_exptl_absorpt_correction_type numerical
_exptl_absorpt_process_details
;
SADABS-2012/1 (Bruker,2012) was used for absorption correction.
wR2(int) was 0.1332 before and 0.0766 after correction.
The Ratio of minimum to maximum transmission is 0.3837.
The \l/2 correction factor is 0.0015.
;
_exptl_crystal_colour 'clear yellow'
_exptl_crystal_colour_lustre clear
_exptl_crystal_colour_primary yellow
_exptl_crystal_density_diffrn 1.907
_exptl_crystal_description plate
_exptl_crystal_F_000 2968
_exptl_crystal_size_max 0.266
_exptl_crystal_size_mid 0.091
_exptl_crystal_size_min 0.087
_refine_diff_density_max 1.964
_refine_diff_density_min -1.074
_refine_diff_density_rms 0.132
_refine_ls_abs_structure_details
;
 Refined as an inversion twin.
;
_refine_ls_abs_structure_Flack 0.37(2)
_refine_ls_extinction_method none
_refine_ls_goodness_of_fit_ref 1.046
_refine_ls_hydrogen_treatment constr
_refine_ls_matrix_type full
_refine_ls_number_parameters 699
_refine_ls_number_reflns 9803
_refine_ls_number_restraints 760
_refine_ls_restrained_S_all 1.072
_refine_ls_R_factor_all 0.0441
_refine_ls_R_factor_gt 0.0401
_refine_ls_shift/su_max 0.004
_refine_ls_shift/su_mean 0.000
_refine_ls_structure_factor_coef Fsqd
_refine_ls_weighting_details
;
 w=1/[\s^2^(Fo^2^)+(0.0313P)^2^+34.4268P]
 where P=(Fo^2^+2Fc^2^)/3
;
_refine_ls_weighting_scheme calc
_refine_ls_wR_factor_gt 0.0942
_refine_ls_wR_factor_ref 0.0967
_reflns_Friedel_coverage 0.942
_reflns_Friedel_fraction_full 0.994
_reflns_Friedel_fraction_max 0.992
_reflns_number_gt 8948
_reflns_number_total 9803
_reflns_threshold_expression 'I > 2\s(I)'
_cod_data_source_file ja508762g_si_002.cif
_cod_data_source_block sb106_c
_cod_depositor_comments 'Adding full bibliography for 4122782.cif.'
_cod_database_code 4122782
_shelxl_version_number 2013-2
_shelx_space_group_comment
;
The symmetry employed for this shelxl refinement is uniquely defined
by the following loop, which should always be used as a source of
symmetry information in preference to the above space-group names.
They are only intended as comments.
;
_shelx_estimated_absorpt_t_max 0.439
_shelx_estimated_absorpt_t_min 0.152
_olex2_refinement_description
;
1. Fixed Uiso
 At 1.2 times of:
  All C(H) groups, All N(H) groups
 At 1.5 times of:
  All C(H,H,H) groups
2. Rigid body (RIGU) restrains
 All non-hydrogen atoms
 with sigma for 1-2 distances of 0.004 and sigma for 1-3 distances of 0.004
3.a Aromatic/amide H refined with riding coordinates:
 N1(H1), C3(H3), C4(H4), C5(H5), C6(H6), C9(H9), C10(H10), C11(H11), C12(H12),
 C23(H23), C24(H24), C25(H25), C26(H26), C29(H29), C30(H30), C31(H31), C32(H32)
3.b Idealised Me refined as rotating group:
 C2(H2A,H2B,H2C), C14(H14A,H14B,H14C), C16(H16A,H16B,H16C), C18(H18A,H18B,
 H18C), C20(H20A,H20B,H20C), C22(H22A,H22B,H22C), C34(H34A,H34B,H34C), C36(H36A,
 H36B,H36C), C38(H38A,H38B,H38C), C40(H40A,H40B,H40C), C42(H42A,H42B,H42C),
 C44(H44A,H44B,H44C), C46(H46A,H46B,H46C)
;
_olex2_submission_original_sample_id SB106
_olex2_submission_special_instructions 'No special instructions were received'

loop_
_space_group_symop_operation_xyz
'x, y, z'
'-x, -y, z+1/2'
'x+1/2, -y+1/2, z'
'-x+1/2, y+1/2, z+1/2'

loop_
_atom_site_label
_atom_site_type_symbol
_atom_site_fract_x
_atom_site_fract_y
_atom_site_fract_z
_atom_site_U_iso_or_equiv
_atom_site_adp_type
_atom_site_occupancy
_atom_site_site_symmetry_order
_atom_site_calc_flag
_atom_site_refinement_flags_posn
Ir1 Ir 0.38773(2) 0.77747(5) 0.76477(2) 0.02326(16) Uani 1 1 d .
Ir2 Ir 0.39108(2) 0.77605(5) 0.50094(2) 0.02328(16) Uani 1 1 d .
N1 N 0.3987(6) 0.7806(9) 0.6540(5) 0.040(3) Uani 1 1 d .
H1 H 0.4303 0.7557 0.6402 0.048 Uiso 1 1 calc R
N2 N 0.4255(5) 0.6111(11) 0.7438(6) 0.027(3) Uani 1 1 d .
N3 N 0.3246(5) 0.6553(11) 0.7551(8) 0.028(3) Uani 1 1 d .
N4 N 0.4293(6) 0.6127(12) 0.5195(7) 0.033(3) Uani 1 1 d .
N5 N 0.3279(5) 0.6529(11) 0.5146(7) 0.025(3) Uani 1 1 d .
C1 C 0.3685(7) 0.8112(11) 0.6056(7) 0.035(3) Uani 1 1 d .
C2 C 0.3168(4) 0.8585(8) 0.6340(13) 0.035(2) Uani 1 1 d .
H2A H 0.3061 0.9309 0.6078 0.053 Uiso 1 1 calc GR
H2B H 0.3212 0.8797 0.6831 0.053 Uiso 1 1 calc GR
H2C H 0.2893 0.7959 0.6295 0.053 Uiso 1 1 calc GR
C3 C 0.4781(7) 0.5963(15) 0.7433(8) 0.033(3) Uani 1 1 d .
H3 H 0.4998 0.6644 0.7542 0.039 Uiso 1 1 calc R
C4 C 0.5034(9) 0.4865(19) 0.7277(11) 0.047(5) Uani 1 1 d .
H4 H 0.5411 0.4796 0.7261 0.056 Uiso 1 1 calc R
C5 C 0.4708(7) 0.3897(16) 0.7147(8) 0.032(3) Uani 1 1 d .
H5 H 0.4859 0.3128 0.7039 0.038 Uiso 1 1 calc R
C6 C 0.4156(8) 0.4027(15) 0.7172(10) 0.038(4) Uani 1 1 d .
H6 H 0.3928 0.3349 0.7101 0.045 Uiso 1 1 calc R
C7 C 0.3944(7) 0.5190(16) 0.7307(11) 0.032(4) Uani 1 1 d .
C8 C 0.3388(7) 0.5373(14) 0.7333(9) 0.029(3) Uani 1 1 d .
C9 C 0.2991(8) 0.4536(16) 0.7208(10) 0.037(4) Uani 1 1 d .
H9 H 0.3085 0.3741 0.7062 0.044 Uiso 1 1 calc R
C10 C 0.2457(8) 0.4827(17) 0.7292(9) 0.039(4) Uani 1 1 d .
H10 H 0.2185 0.4246 0.7207 0.047 Uiso 1 1 calc R
C11 C 0.2335(7) 0.6009(17) 0.7504(10) 0.042(4) Uani 1 1 d .
H11 H 0.1972 0.6241 0.7540 0.050 Uiso 1 1 calc R
C12 C 0.2717(6) 0.6836(14) 0.7662(12) 0.036(3) Uani 1 1 d .
H12 H 0.2621 0.7605 0.7847 0.044 Uiso 1 1 calc R
C13 C 0.4265(6) 0.8147(15) 0.8653(8) 0.022(3) Uani 1 1 d .
C14 C 0.4605(8) 0.7284(17) 0.9063(9) 0.036(4) Uani 1 1 d .
H14A H 0.4377 0.6746 0.9339 0.054 Uiso 1 1 calc GR
H14B H 0.4839 0.7745 0.9375 0.054 Uiso 1 1 calc GR
H14C H 0.4822 0.6797 0.8744 0.054 Uiso 1 1 calc GR
C15 C 0.3698(6) 0.8379(14) 0.8718(8) 0.019(3) Uani 1 1 d .
C16 C 0.3344(7) 0.7842(19) 0.9228(10) 0.038(4) Uani 1 1 d .
H16A H 0.2988 0.7747 0.9025 0.057 Uiso 1 1 calc GR
H16B H 0.3323 0.8371 0.9637 0.057 Uiso 1 1 calc GR
H16C H 0.3481 0.7045 0.9367 0.057 Uiso 1 1 calc GR
C17 C 0.3574(6) 0.9316(12) 0.8224(8) 0.023(3) Uani 1 1 d .
C18 C 0.3050(7) 1.0033(16) 0.8127(10) 0.039(4) Uani 1 1 d .
H18A H 0.2974 1.0120 0.7629 0.058 Uiso 1 1 calc GR
H18B H 0.3086 1.0839 0.8338 0.058 Uiso 1 1 calc GR
H18C H 0.2757 0.9594 0.8352 0.058 Uiso 1 1 calc GR
C19 C 0.4060(7) 0.9697(14) 0.7845(8) 0.027(3) Uani 1 1 d .
C20 C 0.4111(7) 1.0707(15) 0.7327(10) 0.034(3) Uani 1 1 d .
H20A H 0.4430 1.0580 0.7044 0.051 Uiso 1 1 calc GR
H20B H 0.4140 1.1484 0.7574 0.051 Uiso 1 1 calc GR
H20C H 0.3796 1.0719 0.7027 0.051 Uiso 1 1 calc GR
C21 C 0.4487(6) 0.8967(14) 0.8076(9) 0.027(3) Uani 1 1 d .
C22 C 0.5055(6) 0.9136(18) 0.7913(10) 0.038(4) Uani 1 1 d .
H22A H 0.5258 0.8434 0.8080 0.057 Uiso 1 1 calc GR
H22B H 0.5186 0.9874 0.8142 0.057 Uiso 1 1 calc GR
H22C H 0.5100 0.9214 0.7408 0.057 Uiso 1 1 calc GR
C23 C 0.4824(7) 0.5969(18) 0.5198(10) 0.043(5) Uani 1 1 d .
H23 H 0.5048 0.6647 0.5110 0.052 Uiso 1 1 calc R
C24 C 0.5055(8) 0.4854(17) 0.5324(9) 0.036(3) Uani 1 1 d .
H24 H 0.5431 0.4773 0.5314 0.043 Uiso 1 1 calc R
C25 C 0.4740(9) 0.3854(19) 0.5465(11) 0.049(5) Uani 1 1 d .
H25 H 0.4895 0.3077 0.5537 0.059 Uiso 1 1 calc R
C26 C 0.4193(8) 0.4009(16) 0.5500(8) 0.038(4) Uani 1 1 d .
H26 H 0.3970 0.3348 0.5627 0.046 Uiso 1 1 calc R
C27 C 0.3972(6) 0.5124(15) 0.5349(9) 0.025(3) Uani 1 1 d .
C28 C 0.3391(7) 0.5428(15) 0.5293(9) 0.028(3) Uani 1 1 d .
C29 C 0.2994(8) 0.4535(19) 0.5445(10) 0.039(4) Uani 1 1 d .
H29 H 0.3090 0.3737 0.5585 0.047 Uiso 1 1 calc R
C30 C 0.2484(8) 0.4866(19) 0.5383(11) 0.048(4) Uani 1 1 d .
H30 H 0.2209 0.4314 0.5506 0.057 Uiso 1 1 calc R
C31 C 0.2360(8) 0.5990(18) 0.5144(11) 0.047(5) Uani 1 1 d .
H31 H 0.2003 0.6210 0.5037 0.056 Uiso 1 1 calc R
C32 C 0.2777(6) 0.6803(14) 0.5063(10) 0.032(3) Uani 1 1 d .
H32 H 0.2692 0.7616 0.4939 0.039 Uiso 1 1 calc R
C33 C 0.4288(6) 0.8223(16) 0.4014(8) 0.026(3) Uani 1 1 d .
C34 C 0.4579(7) 0.7326(18) 0.3539(10) 0.037(4) Uani 1 1 d .
H34A H 0.4935 0.7164 0.3725 0.056 Uiso 1 1 calc GR
H34B H 0.4610 0.7674 0.3071 0.056 Uiso 1 1 calc GR
H34C H 0.4377 0.6565 0.3515 0.056 Uiso 1 1 calc GR
C35 C 0.4506(6) 0.8936(14) 0.4524(8) 0.024(3) Uani 1 1 d .
C36 C 0.5076(6) 0.9111(16) 0.4698(10) 0.035(4) Uani 1 1 d .
H36A H 0.5111 0.9282 0.5196 0.052 Uiso 1 1 calc GR
H36B H 0.5219 0.9795 0.4430 0.052 Uiso 1 1 calc GR
H36C H 0.5275 0.8372 0.4583 0.052 Uiso 1 1 calc GR
C37 C 0.4069(7) 0.9671(13) 0.4788(8) 0.025(3) Uani 1 1 d .
C38 C 0.4123(9) 1.0668(16) 0.5314(10) 0.047(5) Uani 1 1 d .
H38A H 0.3789 1.0753 0.5572 0.070 Uiso 1 1 calc GR
H38B H 0.4205 1.1432 0.5076 0.070 Uiso 1 1 calc GR
H38C H 0.4412 1.0470 0.5638 0.070 Uiso 1 1 calc GR
C39 C 0.3605(7) 0.9386(13) 0.4472(9) 0.028(3) Uani 1 1 d .
C40 C 0.3085(7) 0.9977(16) 0.4452(10) 0.039(4) Uani 1 1 d .
H40A H 0.2808 0.9367 0.4367 0.058 Uiso 1 1 calc GR
H40B H 0.3080 1.0582 0.4079 0.058 Uiso 1 1 calc GR
H40C H 0.3017 1.0378 0.4899 0.058 Uiso 1 1 calc GR
C41 C 0.3766(7) 0.8452(14) 0.3962(8) 0.024(3) Uani 1 1 d .
C42 C 0.3355(8) 0.7825(18) 0.3441(11) 0.040(4) Uani 1 1 d .
H42A H 0.3400 0.6941 0.3459 0.060 Uiso 1 1 calc GR
H42B H 0.3421 0.8113 0.2967 0.060 Uiso 1 1 calc GR
H42C H 0.2990 0.8035 0.3579 0.060 Uiso 1 1 calc GR
P3 P 0.6398(2) 0.6413(6) 0.4197(3) 0.0516(13) Uani 1 1 d .
F13 F 0.5908(6) 0.6153(16) 0.4592(9) 0.123(5) Uani 1 1 d .
F14 F 0.6073(7) 0.6860(15) 0.3540(9) 0.108(5) Uani 1 1 d .
F15 F 0.6304(6) 0.7860(11) 0.4491(7) 0.073(3) Uani 1 1 d .
F16 F 0.6911(5) 0.6997(10) 0.3854(7) 0.084(3) Uani 1 1 d .
F17 F 0.6749(6) 0.6150(13) 0.4868(5) 0.089(4) Uani 1 1 d .
F18 F 0.6603(7) 0.5166(14) 0.3815(7) 0.085(4) Uani 1 1 d .
P1 P 0.59480(9) 0.1487(2) 0.6325(3) 0.0239(5) Uani 1 1 d .
F1 F 0.5871(4) 0.2530(10) 0.6907(7) 0.045(2) Uani 1 1 d .
F2 F 0.5888(4) 0.2491(10) 0.5739(6) 0.047(3) Uani 1 1 d .
F3 F 0.6572(2) 0.1718(5) 0.6336(8) 0.0378(13) Uani 1 1 d .
F4 F 0.6021(5) 0.0480(11) 0.5735(7) 0.047(3) Uani 1 1 d .
F5 F 0.6016(5) 0.0482(13) 0.6912(8) 0.054(3) Uani 1 1 d .
F6 F 0.5318(3) 0.1273(6) 0.6316(10) 0.0564(17) Uani 1 1 d .
P2 P 0.3633(2) 0.3613(7) 0.3473(3) 0.0548(14) Uani 1 1 d .
F7 F 0.4219(6) 0.4109(15) 0.3675(7) 0.108(4) Uani 1 1 d .
F8 F 0.3855(7) 0.2608(18) 0.3047(10) 0.134(6) Uani 1 1 d .
F9 F 0.3631(8) 0.2958(14) 0.4161(9) 0.111(5) Uani 1 1 d .
F10 F 0.3112(6) 0.3479(16) 0.3132(11) 0.136(6) Uani 1 1 d .
F11 F 0.3502(6) 0.4800(13) 0.3785(8) 0.072(3) Uani 1 1 d .
F12 F 0.3700(8) 0.4599(19) 0.2789(7) 0.134(5) Uani 1 1 d .
N6 N 0.5251(4) 0.7733(8) 0.6328(11) 0.0390(19) Uani 1 1 d .
C43 C 0.5702(4) 0.7718(8) 0.6325(12) 0.0299(19) Uani 1 1 d .
C44 C 0.6285(4) 0.7647(10) 0.6352(13) 0.038(3) Uani 1 1 d .
H44A H 0.6421 0.7375 0.5901 0.057 Uiso 1 1 calc GR
H44B H 0.6392 0.7068 0.6713 0.057 Uiso 1 1 calc GR
H44C H 0.6431 0.8450 0.6461 0.057 Uiso 1 1 calc GR
N7 N 0.7851(4) 0.3163(7) 0.6304(12) 0.041(2) Uani 1 1 d .
C45 C 0.7462(4) 0.3691(8) 0.6318(15) 0.037(2) Uani 1 1 d .
C46 C 0.6966(5) 0.4393(11) 0.6349(18) 0.063(4) Uani 1 1 d .
H46A H 0.6832 0.4527 0.5877 0.095 Uiso 1 1 calc GR
H46B H 0.7035 0.5178 0.6572 0.095 Uiso 1 1 calc GR
H46C H 0.6700 0.3944 0.6620 0.095 Uiso 1 1 calc GR

loop_
_atom_site_aniso_label
_atom_site_aniso_U_11
_atom_site_aniso_U_22
_atom_site_aniso_U_33
_atom_site_aniso_U_23
_atom_site_aniso_U_13
_atom_site_aniso_U_12
Ir1 0.0366(4) 0.0138(3) 0.0193(3) -0.0027(3) 0.0007(2) -0.0017(2)
Ir2 0.0360(3) 0.0135(3) 0.0203(3) 0.0001(3) -0.0002(2) -0.0022(2)
N1 0.080(8) 0.013(5) 0.026(5) 0.005(3) 0.004(4) -0.007(4)
N2 0.048(5) 0.015(4) 0.018(6) -0.001(4) 0.010(4) -0.001(3)
N3 0.039(5) 0.013(4) 0.032(7) 0.000(4) -0.008(4) -0.001(3)
N4 0.042(5) 0.021(5) 0.034(8) 0.002(4) -0.010(4) -0.005(4)
N5 0.038(5) 0.020(4) 0.018(7) -0.003(4) 0.010(4) -0.007(3)
C1 0.069(7) 0.012(5) 0.025(4) 0.004(3) 0.009(4) 0.005(5)
C2 0.029(5) 0.023(5) 0.054(6) -0.019(9) 0.007(7) 0.001(3)
C3 0.048(6) 0.024(6) 0.026(9) -0.003(5) 0.014(5) 0.001(4)
C4 0.058(8) 0.032(7) 0.050(12) -0.012(7) 0.005(7) 0.007(5)
C5 0.060(7) 0.022(6) 0.013(7) -0.002(5) 0.003(5) 0.011(5)
C6 0.054(7) 0.013(6) 0.046(11) -0.006(6) -0.004(6) 0.001(5)
C7 0.055(6) 0.013(5) 0.028(9) -0.004(5) 0.001(5) -0.002(4)
C8 0.052(6) 0.013(5) 0.022(7) 0.001(5) 0.001(5) -0.005(4)
C9 0.058(7) 0.014(6) 0.039(11) 0.000(6) -0.011(6) -0.012(5)
C10 0.056(7) 0.033(7) 0.030(8) 0.011(6) -0.014(6) -0.013(5)
C11 0.039(7) 0.042(7) 0.045(13) 0.003(6) -0.021(6) -0.005(5)
C12 0.031(5) 0.030(6) 0.048(9) 0.000(7) -0.009(5) 0.003(4)
C13 0.020(5) 0.020(6) 0.025(6) 0.001(4) -0.002(4) -0.007(4)
C14 0.047(8) 0.036(8) 0.024(7) 0.002(6) -0.004(6) 0.003(6)
C15 0.013(5) 0.021(5) 0.024(5) -0.004(4) 0.000(4) -0.003(4)
C16 0.039(8) 0.051(11) 0.024(7) -0.009(6) 0.010(6) -0.017(7)
C17 0.026(5) 0.017(5) 0.027(6) -0.006(4) -0.001(4) 0.001(4)
C18 0.038(7) 0.030(8) 0.048(10) -0.009(7) -0.007(6) 0.017(6)
C19 0.030(5) 0.017(5) 0.032(7) -0.004(4) -0.004(4) -0.001(4)
C20 0.035(8) 0.021(6) 0.048(8) 0.004(6) -0.005(6) -0.007(5)
C21 0.028(5) 0.023(6) 0.030(6) 0.000(5) 0.001(4) -0.005(4)
C22 0.034(6) 0.041(10) 0.040(9) -0.007(7) 0.003(5) -0.008(5)
C23 0.035(6) 0.034(7) 0.060(14) 0.004(7) -0.013(5) -0.002(5)
C24 0.051(7) 0.034(6) 0.023(8) -0.005(5) -0.019(6) 0.011(5)
C25 0.068(8) 0.027(7) 0.052(12) -0.004(7) -0.006(7) 0.010(5)
C26 0.072(8) 0.023(6) 0.019(8) -0.002(5) -0.001(5) 0.006(5)
C27 0.047(6) 0.015(5) 0.011(7) -0.004(4) -0.001(4) 0.000(4)
C28 0.045(6) 0.022(5) 0.016(7) -0.001(5) 0.009(4) -0.004(4)
C29 0.051(7) 0.034(7) 0.031(10) -0.002(6) 0.008(6) -0.012(5)
C30 0.048(7) 0.038(7) 0.057(12) 0.003(7) 0.007(7) -0.021(5)
C31 0.043(7) 0.045(7) 0.052(14) -0.005(7) 0.016(6) -0.014(5)
C32 0.045(6) 0.025(6) 0.027(7) 0.000(6) 0.007(5) -0.004(4)
C33 0.030(5) 0.027(6) 0.020(5) 0.010(4) 0.006(4) 0.001(4)
C34 0.032(8) 0.046(9) 0.034(7) -0.001(6) 0.002(6) 0.002(6)
C35 0.033(5) 0.017(5) 0.021(5) 0.012(4) 0.004(4) -0.004(4)
C36 0.035(6) 0.027(8) 0.041(9) 0.007(7) -0.003(5) 0.001(5)
C37 0.036(6) 0.013(5) 0.026(6) 0.009(4) 0.002(4) -0.003(4)
C38 0.086(13) 0.015(6) 0.040(8) 0.000(6) 0.003(8) -0.010(7)
C39 0.042(6) 0.018(5) 0.026(6) 0.009(4) 0.001(4) 0.001(4)
C40 0.041(7) 0.025(8) 0.049(10) 0.007(6) 0.005(6) 0.003(5)
C41 0.032(5) 0.018(5) 0.023(5) 0.011(4) 0.000(4) -0.007(4)
C42 0.042(8) 0.039(10) 0.039(9) -0.002(7) -0.014(6) 0.009(7)
P3 0.045(3) 0.072(3) 0.038(3) -0.015(2) -0.0031(19) 0.015(2)
F13 0.100(8) 0.122(11) 0.147(11) 0.022(9) 0.041(8) 0.011(7)
F14 0.164(12) 0.072(9) 0.088(8) -0.020(6) -0.057(7) 0.031(8)
F15 0.082(8) 0.073(6) 0.065(7) -0.023(5) -0.015(5) 0.023(5)
F16 0.097(7) 0.055(6) 0.100(8) -0.001(5) 0.033(6) 0.007(5)
F17 0.129(9) 0.101(9) 0.036(5) -0.006(5) -0.004(5) 0.049(7)
F18 0.148(12) 0.050(6) 0.055(7) -0.005(5) 0.009(7) 0.031(6)
P1 0.0162(12) 0.0266(11) 0.0289(11) 0.008(2) -0.002(2) 0.0035(8)
F1 0.045(6) 0.041(5) 0.049(5) 0.001(4) 0.004(4) 0.011(4)
F2 0.048(6) 0.051(6) 0.043(5) 0.031(5) -0.011(4) 0.005(4)
F3 0.018(3) 0.030(3) 0.065(4) -0.009(6) -0.003(5) 0.002(2)
F4 0.054(6) 0.038(5) 0.049(5) -0.007(5) -0.014(5) 0.001(4)
F5 0.050(6) 0.047(6) 0.066(6) 0.030(6) -0.011(5) -0.001(5)
F6 0.024(3) 0.060(4) 0.085(5) -0.001(8) -0.006(5) -0.004(3)
P2 0.036(3) 0.082(4) 0.046(3) -0.018(3) -0.004(2) 0.010(2)
F7 0.085(7) 0.141(11) 0.098(9) 0.021(8) -0.031(6) -0.024(7)
F8 0.128(11) 0.163(11) 0.111(10) -0.076(9) -0.055(8) 0.102(9)
F9 0.186(14) 0.061(7) 0.086(7) -0.001(6) 0.001(8) -0.030(8)
F10 0.080(7) 0.115(11) 0.213(14) -0.076(10) -0.065(8) 0.027(6)
F11 0.099(8) 0.049(6) 0.068(7) -0.006(5) -0.003(6) -0.010(5)
F12 0.162(12) 0.178(12) 0.063(7) 0.011(7) -0.010(7) 0.032(9)
N6 0.030(4) 0.041(5) 0.046(5) 0.002(10) -0.002(6) -0.009(3)
C43 0.028(4) 0.028(5) 0.033(5) 0.000(9) -0.008(6) -0.002(3)
C44 0.027(5) 0.044(6) 0.044(7) -0.016(10) -0.008(8) -0.001(4)
N7 0.045(5) 0.021(4) 0.056(6) -0.004(8) -0.002(8) -0.002(3)
C45 0.044(5) 0.019(4) 0.049(6) 0.007(9) 0.005(8) -0.009(3)
C46 0.045(7) 0.032(6) 0.112(13) -0.026(13) -0.018(10) 0.000(5)

loop_
_atom_type_symbol
_atom_type_description
_atom_type_scat_dispersion_real
_atom_type_scat_dispersion_imag
_atom_type_scat_source
C C 0.0181 0.0091 'International Tables Vol C Tables 4.2.6.8 and 6.1.1.4'
H H 0.0000 0.0000 'International Tables Vol C Tables 4.2.6.8 and 6.1.1.4'
N N 0.0311 0.0180 'International Tables Vol C Tables 4.2.6.8 and 6.1.1.4'
F F 0.0727 0.0534 'International Tables Vol C Tables 4.2.6.8 and 6.1.1.4'
P P 0.2955 0.4335 'International Tables Vol C Tables 4.2.6.8 and 6.1.1.4'
Ir Ir -4.7710 6.5667 'International Tables Vol C Tables 4.2.6.8 and 6.1.1.4'

loop_
_geom_angle_atom_site_label_1
_geom_angle_atom_site_label_2
_geom_angle_atom_site_label_3
_geom_angle
N1 Ir1 C13 144.2(6)
N1 Ir1 C15 160.9(5)
N1 Ir1 C17 122.7(5)
N1 Ir1 C19 97.4(5)
N1 Ir1 C21 106.0(6)
N2 Ir1 N1 76.5(5)
N2 Ir1 C13 97.5(6)
N2 Ir1 C15 122.2(5)
N2 Ir1 C17 160.0(5)
N2 Ir1 C19 141.1(6)
N2 Ir1 C21 106.3(6)
N3 Ir1 N1 91.1(5)
N3 Ir1 N2 76.3(5)
N3 Ir1 C13 122.3(6)
N3 Ir1 C15 97.1(6)
N3 Ir1 C17 106.5(5)
N3 Ir1 C19 142.6(6)
N3 Ir1 C21 162.9(6)
C13 Ir1 C15 38.4(5)
C17 Ir1 C13 63.9(6)
C17 Ir1 C15 38.3(6)
C17 Ir1 C19 39.7(6)
C17 Ir1 C21 65.3(5)
C19 Ir1 C13 65.0(6)
C19 Ir1 C15 65.9(6)
C21 Ir1 C13 41.0(6)
C21 Ir1 C15 67.0(6)
C21 Ir1 C19 37.7(6)
N4 Ir2 N5 76.6(5)
N4 Ir2 C1 96.8(5)
N4 Ir2 C33 98.7(6)
N4 Ir2 C35 105.7(6)
N4 Ir2 C37 141.9(6)
N4 Ir2 C39 161.4(6)
N4 Ir2 C41 122.6(6)
N5 Ir2 C1 78.4(5)
N5 Ir2 C33 125.7(6)
N5 Ir2 C35 161.9(5)
N5 Ir2 C37 141.5(6)
N5 Ir2 C39 108.6(6)
N5 Ir2 C41 102.4(6)
C1 Ir2 C33 153.9(6)
C1 Ir2 C35 118.6(6)
C1 Ir2 C37 93.3(5)
C1 Ir2 C39 101.7(5)
C1 Ir2 C41 139.9(6)
C33 Ir2 C39 63.5(6)
C35 Ir2 C33 36.4(6)
C35 Ir2 C39 63.8(6)
C37 Ir2 C33 61.8(6)
C37 Ir2 C35 38.9(6)
C37 Ir2 C39 35.9(6)
C37 Ir2 C41 60.9(6)
C41 Ir2 C33 35.6(6)
C41 Ir2 C35 60.9(6)
C41 Ir2 C39 39.3(6)
C1 N1 Ir1 131.8(10)
C3 N2 Ir1 123.8(11)
C7 N2 Ir1 116.3(11)
C7 N2 C3 119.9(14)
C8 N3 Ir1 115.4(10)
C12 N3 Ir1 124.8(10)
C12 N3 C8 119.8(13)
C23 N4 Ir2 125.0(12)
C23 N4 C27 118.0(15)
C27 N4 Ir2 117.0(11)
C28 N5 Ir2 118.3(11)
C28 N5 C32 117.3(13)
C32 N5 Ir2 124.3(11)
N1 C1 Ir2 119.7(10)
N1 C1 C2 110.4(13)
C2 C1 Ir2 129.5(12)
C1 C2 N1 31.1(6)
N2 C3 C4 123.9(17)
C5 C4 C3 116.2(19)
C4 C5 C6 120.6(16)
C5 C6 C7 118.4(16)
N2 C7 C6 120.9(16)
N2 C7 C8 118.4(15)
C6 C7 C8 120.6(16)
N3 C8 C7 113.0(14)
C9 C8 N3 119.0(16)
C9 C8 C7 127.8(17)
C8 C9 C10 121.6(18)
C9 C10 C11 117.4(16)
C12 C11 C10 122.3(17)
C11 C12 N3 119.6(16)
C14 C13 Ir1 126.5(12)
C14 C13 C21 123.0(14)
C15 C13 Ir1 71.1(8)
C15 C13 C14 128.6(14)
C15 C13 C21 108.4(13)
C21 C13 Ir1 68.7(8)
C13 C15 Ir1 70.5(8)
C16 C15 Ir1 129.2(12)
C16 C15 C13 126.0(15)
C17 C15 Ir1 69.2(8)
C17 C15 C13 106.4(13)
C17 C15 C16 127.4(15)
C15 C17 Ir1 72.5(8)
C15 C17 C18 129.2(15)
C15 C17 C19 110.5(13)
C18 C17 Ir1 129.6(11)
C19 C17 Ir1 71.4(8)
C19 C17 C18 119.8(14)
C17 C19 Ir1 68.9(8)
C17 C19 C20 127.4(15)
C20 C19 Ir1 128.2(12)
C21 C19 Ir1 70.4(9)
C21 C19 C17 108.0(13)
C21 C19 C20 124.5(15)
C13 C21 Ir1 70.3(8)
C19 C21 Ir1 71.9(9)
C19 C21 C13 106.6(13)
C19 C21 C22 126.6(16)
C22 C21 Ir1 132.6(12)
C22 C21 C13 125.5(15)
N4 C23 C24 122.1(18)
C23 C24 C25 120.3(18)
C24 C25 C26 118.5(18)
C27 C26 C25 119.9(18)
N4 C27 C28 111.7(14)
C26 C27 N4 121.0(16)
C26 C27 C28 127.3(16)
N5 C28 C27 116.2(14)
N5 C28 C29 123.1(16)
C29 C28 C27 120.6(16)
C30 C29 C28 117.5(19)
C29 C30 C31 119.9(17)
C30 C31 C32 116.9(19)
N5 C32 C31 124.5(16)
C34 C33 Ir2 125.2(12)
C35 C33 Ir2 71.5(9)
C35 C33 C34 127.2(15)
C41 C33 Ir2 71.7(8)
C41 C33 C34 123.0(15)
C41 C33 C35 109.7(15)
C33 C35 Ir2 72.1(9)
C33 C35 C36 128.6(16)
C33 C35 C37 105.4(14)
C36 C35 Ir2 129.8(11)
C37 C35 Ir2 70.4(8)
C37 C35 C36 125.2(15)
C35 C37 Ir2 70.7(8)
C35 C37 C38 125.0(16)
C38 C37 Ir2 126.2(11)
C39 C37 Ir2 72.9(9)
C39 C37 C35 111.4(14)
C39 C37 C38 123.5(17)
C37 C39 Ir2 71.2(9)
C37 C39 C40 132.8(16)
C37 C39 C41 102.9(14)
C40 C39 Ir2 133.3(12)
C40 C39 C41 122.6(16)
C41 C39 Ir2 69.5(8)
C33 C41 Ir2 72.7(9)
C33 C41 C39 110.5(15)
C33 C41 C42 126.8(16)
C39 C41 Ir2 71.1(8)
C39 C41 C42 122.7(16)
C42 C41 Ir2 122.3(11)
F13 P3 F14 92.4(10)
F13 P3 F15 84.0(9)
F13 P3 F16 166.5(9)
F13 P3 F17 90.5(10)
F13 P3 F18 109.3(10)
F14 P3 F15 84.4(8)
F14 P3 F16 87.8(9)
F14 P3 F17 172.2(10)
F14 P3 F18 93.8(9)
F16 P3 F15 82.6(7)
F16 P3 F17 87.8(8)
F16 P3 F18 84.2(8)
F17 P3 F15 88.7(7)
F17 P3 F18 92.1(8)
F18 P3 F15 166.7(9)
F2 P1 F1 89.2(4)
F2 P1 F3 89.6(6)
F2 P1 F4 89.4(7)
F2 P1 F5 179.3(6)
F2 P1 F6 90.1(7)
F3 P1 F1 89.7(6)
F3 P1 F4 90.5(6)
F3 P1 F5 89.7(7)
F3 P1 F6 179.3(5)
F4 P1 F1 178.6(7)
F4 P1 F6 90.2(7)
F5 P1 F1 90.9(8)
F5 P1 F4 90.5(4)
F5 P1 F6 90.6(7)
F6 P1 F1 89.6(7)
F7 P2 F12 83.1(9)
F8 P2 F7 92.4(10)
F8 P2 F9 97.4(12)
F8 P2 F12 90.6(11)
F9 P2 F7 87.4(9)
F9 P2 F12 167.8(10)
F10 P2 F7 161.9(11)
F10 P2 F8 90.7(10)
F10 P2 F9 109.9(12)
F10 P2 F11 94.1(9)
F10 P2 F12 79.0(11)
F11 P2 F7 78.8(9)
F11 P2 F8 165.4(13)
F11 P2 F9 93.9(9)
F11 P2 F12 76.9(9)
N6 C43 C44 177(2)
N7 C45 C46 179(2)

loop_
_geom_bond_atom_site_label_1
_geom_bond_atom_site_label_2
_geom_bond_distance
Ir1 N1 2.149(10)
Ir1 N2 2.103(13)
Ir1 N3 2.087(12)
Ir1 C13 2.203(15)
Ir1 C15 2.210(15)
Ir1 C17 2.166(14)
Ir1 C19 2.199(15)
Ir1 C21 2.180(15)
Ir2 N4 2.071(14)
Ir2 N5 2.104(12)
Ir2 C1 2.126(12)
Ir2 C33 2.194(15)
Ir2 C35 2.187(14)
Ir2 C37 2.183(14)
Ir2 C39 2.205(14)
Ir2 C41 2.183(14)
N1 C1 1.245(17)
N2 C3 1.33(2)
N2 C7 1.31(2)
N3 C8 1.410(19)
N3 C12 1.38(2)
N4 C23 1.34(2)
N4 C27 1.40(2)
N5 C28 1.28(2)
N5 C32 1.304(19)
C1 C2 1.503(18)
C3 C4 1.40(2)
C4 C5 1.37(3)
C5 C6 1.39(3)
C6 C7 1.41(2)
C7 C8 1.41(2)
C8 C9 1.38(2)
C9 C10 1.39(3)
C10 C11 1.40(3)
C11 C12 1.36(2)
C13 C14 1.50(2)
C13 C15 1.45(2)
C13 C21 1.54(2)
C15 C16 1.45(2)
C15 C17 1.44(2)
C17 C18 1.55(2)
C17 C19 1.48(2)
C19 C20 1.50(2)
C19 C21 1.41(2)
C21 C22 1.47(2)
C23 C24 1.38(3)
C24 C25 1.38(3)
C25 C26 1.39(3)
C26 C27 1.38(2)
C27 C28 1.50(2)
C28 C29 1.43(2)
C29 C30 1.34(3)
C30 C31 1.36(3)
C31 C32 1.39(2)
C33 C34 1.53(2)
C33 C35 1.37(2)
C33 C41 1.34(2)
C35 C36 1.48(2)
C35 C37 1.46(2)
C37 C38 1.50(2)
C37 C39 1.35(2)
C39 C40 1.46(2)
C39 C41 1.48(2)
C41 C42 1.60(2)
P3 F13 1.474(15)
P3 F14 1.583(15)
P3 F15 1.708(13)
P3 F16 1.584(13)
P3 F17 1.590(12)
P3 F18 1.639(14)
P1 F1 1.615(12)
P1 F2 1.586(10)
P1 F3 1.587(6)
P1 F4 1.597(13)
P1 F5 1.589(13)
P1 F6 1.599(6)
P2 F7 1.617(14)
P2 F8 1.486(15)
P2 F9 1.506(17)
P2 F10 1.472(14)
P2 F11 1.474(15)
P2 F12 1.714(18)
N6 C43 1.133(13)
C43 C44 1.466(14)
N7 C45 1.135(13)
C45 C46 1.468(16)

loop_
_geom_torsion_atom_site_label_1
_geom_torsion_atom_site_label_2
_geom_torsion_atom_site_label_3
_geom_torsion_atom_site_label_4
_geom_torsion
Ir1 N1 C1 Ir2 -171.0(5)
Ir1 N1 C1 C2 3.0(18)
Ir1 N2 C3 C4 -178.3(14)
Ir1 N2 C7 C6 -178.8(15)
Ir1 N2 C7 C8 -2(2)
Ir1 N3 C8 C7 7.8(19)
Ir1 N3 C8 C9 -175.5(13)
Ir1 N3 C12 C11 172.3(15)
Ir1 C13 C15 C16 124.9(16)
Ir1 C13 C15 C17 -60.2(10)
Ir1 C13 C21 C19 63.2(11)
Ir1 C13 C21 C22 -128.8(17)
Ir1 C15 C17 C18 127.2(16)
Ir1 C15 C17 C19 -61.6(10)
Ir1 C17 C19 C20 122.7(16)
Ir1 C17 C19 C21 -59.8(11)
Ir1 C19 C21 C13 -62.2(10)
Ir1 C19 C21 C22 130.1(18)
Ir2 N4 C23 C24 -179.9(14)
Ir2 N4 C27 C26 -178.1(12)
Ir2 N4 C27 C28 4.4(19)
Ir2 N5 C28 C27 -0.5(19)
Ir2 N5 C28 C29 175.5(13)
Ir2 N5 C32 C31 179.1(16)
Ir2 C1 C2 N1 173.3(19)
Ir2 C33 C35 C36 127.1(16)
Ir2 C33 C35 C37 -62.9(10)
Ir2 C33 C41 C39 61.4(10)
Ir2 C33 C41 C42 -117.8(16)
Ir2 C35 C37 C38 121.3(15)
Ir2 C35 C37 C39 -61.9(11)
Ir2 C37 C39 C40 132.2(19)
Ir2 C37 C39 C41 -62.8(9)
Ir2 C39 C41 C33 -62.4(11)
Ir2 C39 C41 C42 116.9(15)
N2 C3 C4 C5 -2(3)
N2 C7 C8 N3 -4(3)
N2 C7 C8 C9 179.6(18)
N3 C8 C9 C10 0(3)
N4 C23 C24 C25 -1(3)
N4 C27 C28 N5 -3(2)
N4 C27 C28 C29 -178.6(15)
N5 C28 C29 C30 4(3)
C3 N2 C7 C6 1(3)
C3 N2 C7 C8 178.6(15)
C3 C4 C5 C6 0(3)
C4 C5 C6 C7 3(3)
C5 C6 C7 N2 -3(3)
C5 C6 C7 C8 179.5(16)
C6 C7 C8 N3 173.1(18)
C6 C7 C8 C9 -3(3)
C7 N2 C3 C4 1(3)
C7 C8 C9 C10 176.2(19)
C8 N3 C12 C11 -5(3)
C8 C9 C10 C11 0(3)
C9 C10 C11 C12 -3(3)
C10 C11 C12 N3 6(3)
C12 N3 C8 C7 -174.2(18)
C12 N3 C8 C9 2(3)
C13 C15 C17 Ir1 61.1(10)
C13 C15 C17 C18 -171.7(15)
C13 C15 C17 C19 -0.5(16)
C14 C13 C15 Ir1 -122.0(17)
C14 C13 C15 C16 3(3)
C14 C13 C15 C17 177.8(16)
C14 C13 C21 Ir1 120.5(15)
C14 C13 C21 C19 -176.3(15)
C14 C13 C21 C22 -8(3)
C15 C13 C21 Ir1 -60.2(10)
C15 C13 C21 C19 3.0(18)
C15 C13 C21 C22 171.0(15)
C15 C17 C19 Ir1 62.3(10)
C15 C17 C19 C20 -175.1(16)
C15 C17 C19 C21 2.5(17)
C16 C15 C17 Ir1 -124.1(17)
C16 C15 C17 C18 3(3)
C16 C15 C17 C19 174.3(16)
C17 C19 C21 Ir1 58.9(10)
C17 C19 C21 C13 -3.3(17)
C17 C19 C21 C22 -171.0(16)
C18 C17 C19 Ir1 -125.6(14)
C18 C17 C19 C20 -3(2)
C18 C17 C19 C21 174.6(14)
C20 C19 C21 Ir1 -123.5(16)
C20 C19 C21 C13 174.4(15)
C20 C19 C21 C22 7(3)
C21 C13 C15 Ir1 58.7(10)
C21 C13 C15 C16 -176.4(15)
C21 C13 C15 C17 -1.5(17)
C23 N4 C27 C26 0(3)
C23 N4 C27 C28 -177.4(15)
C23 C24 C25 C26 -2(3)
C24 C25 C26 C27 4(3)
C25 C26 C27 N4 -3(3)
C25 C26 C27 C28 173.7(17)
C26 C27 C28 N5 -179.9(17)
C26 C27 C28 C29 4(3)
C27 N4 C23 C24 2(3)
C27 C28 C29 C30 -179.8(18)
C28 N5 C32 C31 2(3)
C28 C29 C30 C31 4(3)
C29 C30 C31 C32 -8(3)
C30 C31 C32 N5 6(3)
C32 N5 C28 C27 176.9(15)
C32 N5 C28 C29 -7(3)
C33 C35 C37 Ir2 64.1(10)
C33 C35 C37 C38 -174.7(15)
C33 C35 C37 C39 2.2(17)
C34 C33 C35 Ir2 -120.6(17)
C34 C33 C35 C36 6(3)
C34 C33 C35 C37 176.5(15)
C34 C33 C41 Ir2 120.6(16)
C34 C33 C41 C39 -178.0(15)
C34 C33 C41 C42 3(3)
C35 C33 C41 Ir2 -61.8(11)
C35 C33 C41 C39 -0.3(18)
C35 C33 C41 C42 -179.6(15)
C35 C37 C39 Ir2 60.6(10)
C35 C37 C39 C40 -167.2(17)
C35 C37 C39 C41 -2.2(16)
C36 C35 C37 Ir2 -125.5(15)
C36 C35 C37 C38 -4(2)
C36 C35 C37 C39 172.6(14)
C37 C39 C41 Ir2 64.0(10)
C37 C39 C41 C33 1.6(16)
C37 C39 C41 C42 -179.1(15)
C38 C37 C39 Ir2 -122.5(15)
C38 C37 C39 C40 10(3)
C38 C37 C39 C41 174.7(15)
C40 C39 C41 Ir2 -129.1(15)
C40 C39 C41 C33 168.6(15)
C40 C39 C41 C42 -12(2)
C41 C33 C35 Ir2 61.9(11)
C41 C33 C35 C36 -171.0(15)
C41 C33 C35 C37 -1.0(17)
